data_7023954
loop_
_publ_author_name
'Pappuru, Sreenath'
'Chokkapu, Eswara Rao'
'Chakraborty, Debashis'
'Ramkumar, Venkatachalam'

_publ_section_title
;
 Group iv complexes containing the benzotriazole phenoxide ligand as
 catalysts for the ring-opening polymerization of lactides, epoxides and
 as precatalysts for the polymerization of ethylene.
;
_journal_issue 46
_journal_name_full 'Dalton transactions (Cambridge, England : 2003)'
_journal_page_first 16412
_journal_page_last 16427
_journal_paper_doi 10.1039/c3dt52065j
_journal_volume 42
_journal_year 2013
_chemical_formula_moiety 'C73 H64 N12 O4 Zr'
_chemical_formula_sum 'C73 H64 N12 O4 Zr'
_chemical_formula_weight 1264.58
_chemical_name_systematic
;

 ?

;
_space_group_IT_number 14
_symmetry_cell_setting monoclinic
_symmetry_space_group_name_Hall '-P 2ybc'
_symmetry_space_group_name_H-M 'P 1 21/c 1'
_atom_sites_solution_hydrogens geom
_atom_sites_solution_primary direct
_atom_sites_solution_secondary difmap
_audit_creation_method SHELXL-97
_cell_angle_alpha 90.00
_cell_angle_beta 109.807(2)
_cell_angle_gamma 90.00
_cell_formula_units_Z 4
_cell_length_a 12.5037(4)
_cell_length_b 30.0814(10)
_cell_length_c 17.0526(6)
_cell_measurement_reflns_used 6949
_cell_measurement_temperature 173(2)
_cell_measurement_theta_max 28.52
_cell_measurement_theta_min 2.40
_cell_volume 6034.5(4)
_computing_cell_refinement 'APEXII/SAINT, Bruker,2004'
_computing_data_collection 'APEXII, Bruker,2004'
_computing_data_reduction 'SAINT PLUS/XPREP, Bruker,2004'
_computing_molecular_graphics 'ORTEP-3   (Farrugia, 1997)'
_computing_publication_material 'SHELXL-97  (Sheldrick, 2008)'
_computing_structure_refinement 'SHELXL-97  (Sheldrick, 2008)'
_computing_structure_solution 'SHELXS-97  (Sheldrick, 2008)'
_diffrn_ambient_temperature 173(2)
_diffrn_measured_fraction_theta_full 0.961
_diffrn_measured_fraction_theta_max 0.897
_diffrn_measurement_device_type 'Bruker APEXII CCD area detector'
_diffrn_measurement_method 'phi and omega scans'
_diffrn_radiation_monochromator graphite
_diffrn_radiation_source 'fine-focus sealed tube'
_diffrn_radiation_type MoK\a
_diffrn_radiation_wavelength 0.71073
_diffrn_reflns_av_R_equivalents 0.0355
_diffrn_reflns_av_sigmaI/netI 0.0415
_diffrn_reflns_limit_h_max 16
_diffrn_reflns_limit_h_min -15
_diffrn_reflns_limit_k_max 40
_diffrn_reflns_limit_k_min -40
_diffrn_reflns_limit_l_max 20
_diffrn_reflns_limit_l_min -22
_diffrn_reflns_number 44575
_diffrn_reflns_theta_full 25.00
_diffrn_reflns_theta_max 28.55
_diffrn_reflns_theta_min 1.89
_exptl_absorpt_coefficient_mu 0.246
_exptl_absorpt_correction_T_max 0.9570
_exptl_absorpt_correction_T_min 0.9410
_exptl_absorpt_correction_type multi-scan
_exptl_absorpt_process_details 'SADABS (Bruker, 2004)'
_exptl_crystal_colour yellow
_exptl_crystal_density_diffrn 1.392
_exptl_crystal_density_method 'not measured'
_exptl_crystal_description Rectangular
_exptl_crystal_F_000 2632
_exptl_crystal_size_max 0.25
_exptl_crystal_size_mid 0.20
_exptl_crystal_size_min 0.18
_refine_diff_density_max 1.656
_refine_diff_density_min -1.558
_refine_diff_density_rms 0.101
_refine_ls_extinction_method none
_refine_ls_goodness_of_fit_ref 1.081
_refine_ls_hydrogen_treatment mixed
_refine_ls_matrix_type full
_refine_ls_number_parameters 818
_refine_ls_number_reflns 13796
_refine_ls_number_restraints 0
_refine_ls_restrained_S_all 1.081
_refine_ls_R_factor_all 0.0839
_refine_ls_R_factor_gt 0.0688
_refine_ls_shift/su_max 0.006
_refine_ls_shift/su_mean 0.000
_refine_ls_structure_factor_coef Fsqd
_refine_ls_weighting_details 'calc w=1/[\s^2^(Fo^2^)+(0.0501P)^2^+26.1719P] where P=(Fo^2^+2Fc^2^)/3'
_refine_ls_weighting_scheme calc
_refine_ls_wR_factor_gt 0.1635
_refine_ls_wR_factor_ref 0.1724
_reflns_number_gt 11287
_reflns_number_total 13796
_reflns_threshold_expression >2sigma(I)
_cod_data_source_file c3dt52065j.txt
_cod_data_source_block Zr4
_cod_depositor_comments
;
The following automatic conversions were performed:

'_symmetry_cell_setting' value 'Monoclinic' changed to 'monoclinic'
according to /home/saulius/struct/CIF-dictionaries/cif_core.dic
dictionary named 'cif_core.dic' version 2.4.2 from 2011-04-26.

Automatic conversion script
Id: cif_fix_values 1891 2012-01-12 08:04:46Z andrius 
;
_cod_original_sg_symbol_H-M P2(1)/c
_cod_database_code 7023954

loop_
_symmetry_equiv_pos_as_xyz
'x, y, z'
'-x, y+1/2, -z+1/2'
'-x, -y, -z'
'x, -y-1/2, z-1/2'

loop_
_atom_site_label
_atom_site_type_symbol
_atom_site_fract_x
_atom_site_fract_y
_atom_site_fract_z
_atom_site_U_iso_or_equiv
_atom_site_adp_type
_atom_site_occupancy
_atom_site_symmetry_multiplicity
_atom_site_calc_flag
_atom_site_refinement_flags
C1 C 0.4816(3) 0.71351(11) 0.1763(2) 0.0178(7) Uani 1 1 d .
H1 H 0.4966 0.6858 0.2045 0.021 Uiso 1 1 calc R
C2 C 0.5566(3) 0.73208(14) 0.1433(2) 0.0263(8) Uani 1 1 d .
H2 H 0.6241 0.7164 0.1470 0.032 Uiso 1 1 calc R
C3 C 0.5362(4) 0.77457(19) 0.1032(4) 0.0506(15) Uani 1 1 d .
H3 H 0.5907 0.7862 0.0811 0.061 Uiso 1 1 calc R
C4 C 0.4414(4) 0.7988(2) 0.0957(4) 0.0592(18) Uani 1 1 d .
H4 H 0.4299 0.8276 0.0711 0.071 Uiso 1 1 calc R
C5 C 0.3612(4) 0.77912(16) 0.1264(3) 0.0411(12) Uani 1 1 d .
C6 C 0.3809(3) 0.73738(12) 0.1664(2) 0.0206(7) Uani 1 1 d .
C7 C 0.1038(3) 0.76324(13) 0.1573(2) 0.0230(8) Uani 1 1 d .
C8 C 0.0412(3) 0.80172(14) 0.1251(3) 0.0293(9) Uani 1 1 d .
H8 H 0.0785 0.8268 0.1125 0.035 Uiso 1 1 calc R
C9 C -0.0739(3) 0.80373(14) 0.1116(2) 0.0262(8) Uani 1 1 d .
C10 C -0.1256(3) 0.76637(14) 0.1316(2) 0.0241(8) Uani 1 1 d .
H10 H -0.2049 0.7670 0.1224 0.029 Uiso 1 1 calc R
C11 C -0.0647(3) 0.72858(13) 0.1642(2) 0.0199(7) Uani 1 1 d .
H11 H -0.1025 0.7039 0.1779 0.024 Uiso 1 1 calc R
C12 C 0.0525(3) 0.72568(12) 0.1777(2) 0.0181(7) Uani 1 1 d .
C13 C -0.1419(4) 0.84498(15) 0.0762(3) 0.0334(10) Uani 1 1 d .
H13A H -0.0932 0.8666 0.0615 0.050 Uiso 1 1 calc R
H13B H -0.1707 0.8580 0.1179 0.050 Uiso 1 1 calc R
H13C H -0.2059 0.8371 0.0263 0.050 Uiso 1 1 calc R
C14 C 0.0332(3) 0.61095(12) 0.0745(2) 0.0200(7) Uani 1 1 d .
H14 H 0.0616 0.6399 0.0713 0.024 Uiso 1 1 calc R
C15 C -0.0408(3) 0.59022(14) 0.0061(2) 0.0255(8) Uani 1 1 d .
H15 H -0.0649 0.6054 -0.0457 0.031 Uiso 1 1 calc R
C16 C -0.0829(3) 0.54664(14) 0.0102(3) 0.0306(9) Uani 1 1 d .
H16 H -0.1326 0.5334 -0.0392 0.037 Uiso 1 1 calc R
C17 C -0.0538(4) 0.52344(14) 0.0830(3) 0.0320(9) Uani 1 1 d .
H17 H -0.0827 0.4945 0.0855 0.038 Uiso 1 1 calc R
C18 C 0.0212(3) 0.54444(12) 0.1544(2) 0.0232(8) Uani 1 1 d .
C19 C 0.0650(3) 0.58693(11) 0.1499(2) 0.0177(7) Uani 1 1 d .
C20 C 0.1629(3) 0.56492(12) 0.3638(2) 0.0189(7) Uani 1 1 d .
C21 C 0.1427(3) 0.52723(13) 0.4053(3) 0.0249(8) Uani 1 1 d .
H21 H 0.1148 0.5008 0.3746 0.030 Uiso 1 1 calc R
C22 C 0.1628(3) 0.52791(14) 0.4901(3) 0.0280(9) Uani 1 1 d .
C23 C 0.2009(3) 0.56763(15) 0.5332(2) 0.0286(9) Uani 1 1 d .
H23 H 0.2123 0.5692 0.5911 0.034 Uiso 1 1 calc R
C24 C 0.2223(3) 0.60475(13) 0.4928(2) 0.0236(8) Uani 1 1 d .
H24 H 0.2485 0.6312 0.5238 0.028 Uiso 1 1 calc R
C25 C 0.2060(3) 0.60428(12) 0.4066(2) 0.0185(7) Uani 1 1 d .
C26 C 0.1429(4) 0.48697(16) 0.5351(3) 0.0385(11) Uani 1 1 d .
H26A H 0.1105 0.4633 0.4945 0.058 Uiso 1 1 calc R
H26B H 0.0900 0.4942 0.5645 0.058 Uiso 1 1 calc R
H26C H 0.2152 0.4769 0.5753 0.058 Uiso 1 1 calc R
C27 C 0.4869(3) 0.61004(12) 0.4623(2) 0.0194(7) Uani 1 1 d .
H27 H 0.4549 0.6384 0.4653 0.023 Uiso 1 1 calc R
C28 C 0.5671(3) 0.59123(13) 0.5307(2) 0.0219(7) Uani 1 1 d .
H28 H 0.5919 0.6071 0.5819 0.026 Uiso 1 1 calc R
C29 C 0.6136(3) 0.54845(13) 0.5264(2) 0.0241(8) Uani 1 1 d .
H29 H 0.6687 0.5366 0.5751 0.029 Uiso 1 1 calc R
C30 C 0.5821(3) 0.52381(12) 0.4549(2) 0.0218(7) Uani 1 1 d .
H30 H 0.6126 0.4951 0.4530 0.026 Uiso 1 1 calc R
C31 C 0.5015(3) 0.54339(11) 0.3839(2) 0.0179(7) Uani 1 1 d .
C32 C 0.4545(3) 0.58548(11) 0.3878(2) 0.0150(6) Uani 1 1 d .
C33 C 0.3487(3) 0.56087(11) 0.1748(2) 0.0167(7) Uani 1 1 d .
C34 C 0.3621(3) 0.52204(11) 0.1344(2) 0.0202(7) Uani 1 1 d .
H34 H 0.3889 0.4959 0.1663 0.024 Uiso 1 1 calc R
C35 C 0.3374(3) 0.52066(12) 0.0492(2) 0.0243(8) Uani 1 1 d .
C36 C 0.2977(3) 0.55958(13) 0.0045(2) 0.0248(8) Uani 1 1 d .
H36 H 0.2804 0.5596 -0.0542 0.030 Uiso 1 1 calc R
C37 C 0.2826(3) 0.59816(12) 0.0433(2) 0.0212(7) Uani 1 1 d .
H37 H 0.2551 0.6240 0.0106 0.025 Uiso 1 1 calc R
C38 C 0.3071(3) 0.60024(11) 0.1301(2) 0.0154(6) Uani 1 1 d .
C39 C 0.3582(4) 0.47887(13) 0.0078(3) 0.0300(9) Uani 1 1 d .
H39A H 0.3191 0.4810 -0.0526 0.045 Uiso 1 1 calc R
H39B H 0.3288 0.4532 0.0296 0.045 Uiso 1 1 calc R
H39C H 0.4399 0.4752 0.0194 0.045 Uiso 1 1 calc R
C40 C 0.0603(3) 0.71595(11) 0.3682(2) 0.0169(7) Uani 1 1 d .
H40 H 0.0376 0.6912 0.3316 0.020 Uiso 1 1 calc R
C41 C -0.0083(3) 0.73275(13) 0.4086(2) 0.0244(8) Uani 1 1 d .
H41 H -0.0813 0.7200 0.3983 0.029 Uiso 1 1 calc R
C42 C 0.0258(4) 0.76851(18) 0.4652(3) 0.0445(13) Uani 1 1 d .
H42 H -0.0257 0.7798 0.4904 0.053 Uiso 1 1 calc R
C43 C 0.1310(4) 0.78741(17) 0.4845(4) 0.0458(13) Uani 1 1 d .
H43 H 0.1552 0.8104 0.5250 0.055 Uiso 1 1 calc R
C44 C 0.2017(4) 0.77144(15) 0.4420(3) 0.0347(10) Uani 1 1 d .
C45 C 0.1659(3) 0.73684(11) 0.3831(2) 0.0176(7) Uani 1 1 d .
C46 C 0.4477(3) 0.75548(13) 0.3948(2) 0.0225(8) Uani 1 1 d .
C47 C 0.5189(4) 0.79100(14) 0.4308(3) 0.0330(10) Uani 1 1 d .
H47 H 0.4885 0.8160 0.4501 0.040 Uiso 1 1 calc R
C48 C 0.6326(3) 0.79075(14) 0.4389(3) 0.0304(9) Uani 1 1 d .
C49 C 0.6745(3) 0.75342(14) 0.4126(2) 0.0250(8) Uani 1 1 d .
H49 H 0.7529 0.7522 0.4188 0.030 Uiso 1 1 calc R
C50 C 0.6054(3) 0.71787(12) 0.3774(2) 0.0200(7) Uani 1 1 d .
H50 H 0.6375 0.6926 0.3604 0.024 Uiso 1 1 calc R
C51 C 0.4889(3) 0.71800(11) 0.3661(2) 0.0160(6) Uani 1 1 d .
C52 C 0.7093(4) 0.82926(16) 0.4768(3) 0.0403(12) Uani 1 1 d .
H52A H 0.6726 0.8571 0.4516 0.061 Uiso 1 1 calc R
H52B H 0.7813 0.8258 0.4665 0.061 Uiso 1 1 calc R
H52C H 0.7239 0.8300 0.5370 0.061 Uiso 1 1 calc R
C53 C 0.7546(12) 0.8441(3) 0.2776(4) 0.111(4) Uani 1 1 d .
H53 H 0.7598 0.8127 0.2845 0.133 Uiso 1 1 calc R
C54 C 0.6385(19) 0.8667(6) 0.2559(6) 0.210(9) Uani 1 1 d .
H54 H 0.5689 0.8517 0.2483 0.252 Uiso 1 1 calc R
C55 C 0.6495(10) 0.9129(4) 0.2488(4) 0.096(3) Uani 1 1 d .
H55 H 0.5830 0.9307 0.2360 0.115 Uiso 1 1 calc R
C56 C 0.7573(10) 0.9349(4) 0.2602(4) 0.107(3) Uani 1 1 d .
H56 H 0.7569 0.9663 0.2551 0.128 Uiso 1 1 calc R
C57 C 0.8524(9) 0.9149(2) 0.2764(4) 0.079(2) Uani 1 1 d .
H57 H 0.9202 0.9306 0.2808 0.094 Uiso 1 1 calc R
C58 C 0.8524(12) 0.8686(3) 0.2874(4) 0.106(4) Uani 1 1 d .
C59 C 0.9580(16) 0.8457(4) 0.3079(8) 0.210(9) Uani 1 1 d .
H59A H 1.0147 0.8653 0.2977 0.315 Uiso 1 1 calc R
H59B H 0.9483 0.8190 0.2732 0.315 Uiso 1 1 calc R
H59C H 0.9837 0.8371 0.3668 0.315 Uiso 1 1 calc R
C60 C 0.6390(6) 0.4367(4) 0.2082(5) 0.095(3) Uani 1 1 d .
H60 H 0.5605 0.4293 0.1897 0.114 Uiso 1 1 calc R
C61 C 0.6723(7) 0.4808(3) 0.2232(5) 0.079(2) Uani 1 1 d .
H61 H 0.6168 0.5033 0.2174 0.095 Uiso 1 1 calc R
C62 C 0.7823(7) 0.4917(2) 0.2459(4) 0.0650(17) Uani 1 1 d .
H62 H 0.8051 0.5219 0.2538 0.078 Uiso 1 1 calc R
C63 C 0.8613(6) 0.4589(2) 0.2574(5) 0.080(2) Uani 1 1 d .
H63 H 0.9395 0.4666 0.2744 0.096 Uiso 1 1 calc R
C64 C 0.8302(6) 0.4150(2) 0.2450(5) 0.075(2) Uani 1 1 d .
H64 H 0.8868 0.3927 0.2541 0.090 Uiso 1 1 calc R
C65 C 0.7189(7) 0.4035(2) 0.2197(4) 0.0671(19) Uani 1 1 d .
C66 C 0.6857(17) 0.3579(4) 0.2005(8) 0.230(10) Uani 1 1 d .
H66A H 0.6987 0.3493 0.1491 0.345 Uiso 1 1 calc R
H66B H 0.6049 0.3545 0.1931 0.345 Uiso 1 1 calc R
H66C H 0.7310 0.3388 0.2464 0.345 Uiso 1 1 calc R
C67 C 0.2070(3) 0.11391(12) 0.3025(3) 0.0231(8) Uani 1 1 d .
H67 H 0.1907 0.1143 0.3530 0.028 Uiso 1 1 calc R
C68 C 0.1188(3) 0.11710(13) 0.2270(3) 0.0255(8) Uani 1 1 d .
H68 H 0.0428 0.1200 0.2262 0.031 Uiso 1 1 calc R
C69 C 0.1406(3) 0.11612(12) 0.1524(3) 0.0264(8) Uani 1 1 d .
H69 H 0.0799 0.1181 0.1008 0.032 Uiso 1 1 calc R
C70 C 0.2519(3) 0.11217(12) 0.1541(2) 0.0236(8) Uani 1 1 d .
H70 H 0.2677 0.1112 0.1035 0.028 Uiso 1 1 calc R
C71 C 0.3397(3) 0.10959(12) 0.2297(2) 0.0221(7) Uani 1 1 d .
H71 H 0.4157 0.1074 0.2302 0.027 Uiso 1 1 calc R
C72 C 0.3193(3) 0.11008(11) 0.3054(2) 0.0196(7) Uani 1 1 d .
C73 C 0.4154(3) 0.10605(13) 0.3863(2) 0.0247(8) Uani 1 1 d .
H73A H 0.4618 0.0801 0.3843 0.037 Uiso 1 1 calc R
H73B H 0.3849 0.1025 0.4318 0.037 Uiso 1 1 calc R
H73C H 0.4623 0.1329 0.3957 0.037 Uiso 1 1 calc R
N1 N 0.2578(3) 0.79411(14) 0.1225(3) 0.0482(12) Uani 1 1 d .
N2 N 0.2186(3) 0.76191(11) 0.1591(2) 0.0282(8) Uani 1 1 d .
N3 N 0.2898(2) 0.72768(9) 0.18917(18) 0.0158(6) Uani 1 1 d .
N4 N 0.0597(3) 0.53038(10) 0.2343(2) 0.0251(7) Uani 1 1 d .
N5 N 0.1251(2) 0.56358(9) 0.27476(19) 0.0183(6) Uani 1 1 d .
N6 N 0.1338(2) 0.59839(9) 0.22772(18) 0.0155(6) Uani 1 1 d .
N7 N 0.4610(2) 0.52838(9) 0.30447(19) 0.0191(6) Uani 1 1 d .
N8 N 0.3924(2) 0.56104(9) 0.26394(18) 0.0154(6) Uani 1 1 d .
N9 N 0.3829(2) 0.59596(9) 0.31032(17) 0.0152(6) Uani 1 1 d .
N10 N 0.3092(3) 0.78293(13) 0.4503(3) 0.0418(10) Uani 1 1 d .
N11 N 0.3338(3) 0.75634(11) 0.3961(2) 0.0254(7) Uani 1 1 d .
N12 N 0.2530(2) 0.72743(9) 0.35525(17) 0.0150(6) Uani 1 1 d .
O1 O 0.10699(19) 0.68811(8) 0.20709(14) 0.0159(5) Uani 1 1 d .
O2 O 0.2309(2) 0.64029(8) 0.37167(14) 0.0161(5) Uani 1 1 d .
O3 O 0.29173(19) 0.63820(7) 0.16465(14) 0.0147(5) Uani 1 1 d .
O4 O 0.42569(19) 0.68314(7) 0.33175(14) 0.0139(5) Uani 1 1 d .
Zr1 Zr 0.26432(3) 0.662498(10) 0.269031(19) 0.01159(9) Uani 1 1 d .

loop_
_atom_site_aniso_label
_atom_site_aniso_U_11
_atom_site_aniso_U_22
_atom_site_aniso_U_33
_atom_site_aniso_U_23
_atom_site_aniso_U_13
_atom_site_aniso_U_12
C1 0.0177(16) 0.0205(15) 0.0170(16) 0.0006(13) 0.0084(13) 0.0011(13)
C2 0.0180(17) 0.037(2) 0.0277(19) 0.0060(17) 0.0124(15) 0.0039(16)
C3 0.030(2) 0.062(3) 0.073(4) 0.043(3) 0.035(3) 0.012(2)
C4 0.037(3) 0.062(3) 0.092(5) 0.056(3) 0.039(3) 0.018(3)
C5 0.026(2) 0.044(3) 0.062(3) 0.034(2) 0.026(2) 0.015(2)
C6 0.0190(17) 0.0229(17) 0.0243(18) 0.0054(14) 0.0133(14) 0.0006(14)
C7 0.0156(16) 0.0292(18) 0.0286(19) 0.0151(15) 0.0133(15) 0.0079(15)
C8 0.026(2) 0.0300(19) 0.038(2) 0.0170(17) 0.0195(18) 0.0095(17)
C9 0.0245(19) 0.0321(19) 0.0247(19) 0.0121(16) 0.0120(15) 0.0124(16)
C10 0.0148(16) 0.038(2) 0.0203(17) 0.0053(15) 0.0065(14) 0.0079(15)
C11 0.0143(16) 0.0294(18) 0.0174(16) 0.0059(14) 0.0072(13) 0.0032(14)
C12 0.0146(16) 0.0244(16) 0.0159(15) 0.0040(13) 0.0061(13) 0.0043(13)
C13 0.029(2) 0.038(2) 0.035(2) 0.0183(18) 0.0139(18) 0.0181(18)
C14 0.0164(16) 0.0240(17) 0.0204(17) -0.0009(14) 0.0074(14) -0.0044(14)
C15 0.0205(18) 0.0327(19) 0.0246(19) -0.0030(16) 0.0094(15) -0.0050(16)
C16 0.027(2) 0.037(2) 0.029(2) -0.0148(17) 0.0119(17) -0.0127(18)
C17 0.037(2) 0.0246(18) 0.040(2) -0.0102(17) 0.0197(19) -0.0132(17)
C18 0.0252(18) 0.0187(16) 0.030(2) -0.0023(14) 0.0144(16) -0.0020(15)
C19 0.0130(15) 0.0205(15) 0.0223(17) -0.0011(13) 0.0093(13) -0.0033(13)
C20 0.0149(15) 0.0227(16) 0.0211(17) 0.0102(14) 0.0085(13) 0.0044(13)
C21 0.0174(17) 0.0244(17) 0.034(2) 0.0135(16) 0.0099(15) 0.0035(14)
C22 0.0185(17) 0.036(2) 0.030(2) 0.0196(17) 0.0095(15) 0.0040(16)
C23 0.0221(18) 0.043(2) 0.0225(19) 0.0156(17) 0.0102(15) 0.0034(17)
C24 0.0213(18) 0.0327(19) 0.0191(17) 0.0084(15) 0.0099(14) 0.0032(15)
C25 0.0147(15) 0.0216(16) 0.0224(17) 0.0101(14) 0.0104(13) 0.0051(13)
C26 0.028(2) 0.042(2) 0.045(3) 0.029(2) 0.0127(19) 0.0040(19)
C27 0.0198(17) 0.0221(16) 0.0171(16) 0.0005(13) 0.0073(13) 0.0030(14)
C28 0.0190(17) 0.0289(18) 0.0167(16) 0.0014(14) 0.0046(14) 0.0005(15)
C29 0.0172(17) 0.0292(18) 0.0235(18) 0.0068(15) 0.0036(14) 0.0027(15)
C30 0.0186(17) 0.0208(16) 0.0252(18) 0.0071(14) 0.0064(14) 0.0054(14)
C31 0.0157(16) 0.0180(15) 0.0222(17) 0.0040(13) 0.0094(14) 0.0022(13)
C32 0.0115(14) 0.0181(15) 0.0167(16) 0.0038(12) 0.0065(12) 0.0013(12)
C33 0.0145(15) 0.0189(15) 0.0192(16) -0.0026(13) 0.0090(13) -0.0033(13)
C34 0.0182(16) 0.0177(15) 0.0246(18) -0.0031(13) 0.0074(14) -0.0030(13)
C35 0.0258(19) 0.0216(17) 0.0273(19) -0.0097(15) 0.0114(16) -0.0065(15)
C36 0.030(2) 0.0280(18) 0.0163(17) -0.0060(14) 0.0077(15) -0.0054(16)
C37 0.0237(18) 0.0225(16) 0.0178(17) -0.0031(14) 0.0075(14) -0.0020(14)
C38 0.0135(15) 0.0165(14) 0.0178(16) -0.0023(12) 0.0075(13) -0.0041(12)
C39 0.036(2) 0.0264(18) 0.029(2) -0.0114(16) 0.0120(17) -0.0035(17)
C40 0.0134(15) 0.0204(15) 0.0184(16) 0.0005(13) 0.0075(13) 0.0008(13)
C41 0.0172(17) 0.0332(19) 0.0264(19) -0.0051(16) 0.0121(15) -0.0033(15)
C42 0.034(2) 0.053(3) 0.060(3) -0.028(3) 0.034(2) -0.009(2)
C43 0.038(3) 0.045(3) 0.065(3) -0.032(2) 0.032(2) -0.012(2)
C44 0.027(2) 0.034(2) 0.053(3) -0.020(2) 0.025(2) -0.0085(18)
C45 0.0158(16) 0.0208(15) 0.0190(16) -0.0003(13) 0.0094(13) 0.0012(13)
C46 0.0150(16) 0.0272(18) 0.031(2) -0.0100(15) 0.0144(15) -0.0043(14)
C47 0.030(2) 0.033(2) 0.046(3) -0.0220(19) 0.026(2) -0.0127(18)
C48 0.0251(19) 0.037(2) 0.034(2) -0.0186(18) 0.0163(17) -0.0146(17)
C49 0.0159(16) 0.039(2) 0.0217(18) -0.0092(16) 0.0086(14) -0.0064(16)
C50 0.0139(16) 0.0265(17) 0.0202(17) -0.0025(14) 0.0067(13) -0.0003(14)
C51 0.0143(15) 0.0202(15) 0.0141(15) -0.0011(12) 0.0056(12) -0.0022(13)
C52 0.032(2) 0.048(3) 0.051(3) -0.032(2) 0.026(2) -0.019(2)
C53 0.208(12) 0.095(6) 0.031(3) -0.013(4) 0.041(5) -0.066(8)
C54 0.40(3) 0.200(16) 0.033(5) 0.004(7) 0.079(10) 0.087(18)
C55 0.147(9) 0.104(7) 0.034(3) -0.015(4) 0.027(4) 0.013(7)
C56 0.138(9) 0.151(10) 0.032(3) -0.017(5) 0.029(5) -0.005(8)
C57 0.141(8) 0.056(4) 0.037(3) -0.002(3) 0.028(4) -0.002(4)
C58 0.208(12) 0.078(5) 0.033(3) 0.008(3) 0.041(5) 0.038(7)
C59 0.41(3) 0.136(11) 0.116(10) 0.057(8) 0.125(14) 0.132(15)
C60 0.048(4) 0.146(9) 0.090(6) -0.042(6) 0.020(4) -0.021(5)
C61 0.068(5) 0.101(6) 0.075(5) -0.010(4) 0.032(4) 0.018(4)
C62 0.097(5) 0.051(3) 0.048(3) 0.014(3) 0.025(3) -0.005(3)
C63 0.053(4) 0.075(5) 0.112(6) 0.041(4) 0.029(4) -0.010(3)
C64 0.068(4) 0.063(4) 0.103(6) 0.034(4) 0.039(4) 0.016(3)
C65 0.084(5) 0.071(4) 0.052(4) -0.021(3) 0.030(3) -0.031(4)
C66 0.43(3) 0.118(10) 0.135(11) -0.052(8) 0.093(14) -0.154(14)
C67 0.0241(18) 0.0190(16) 0.032(2) -0.0043(14) 0.0179(16) -0.0039(14)
C68 0.0183(17) 0.0243(17) 0.036(2) -0.0017(16) 0.0127(16) -0.0033(15)
C69 0.0267(19) 0.0222(17) 0.030(2) -0.0034(15) 0.0094(16) -0.0048(15)
C70 0.033(2) 0.0198(16) 0.0221(18) -0.0042(14) 0.0151(16) -0.0038(15)
C71 0.0235(18) 0.0188(16) 0.0294(19) 0.0007(14) 0.0160(16) 0.0038(14)
C72 0.0228(17) 0.0145(14) 0.0239(18) -0.0011(13) 0.0108(15) -0.0019(13)
C73 0.0268(19) 0.0256(17) 0.0229(18) 0.0036(15) 0.0099(15) 0.0013(15)
N1 0.030(2) 0.047(2) 0.079(3) 0.046(2) 0.034(2) 0.0159(18)
N2 0.0209(16) 0.0282(16) 0.043(2) 0.0226(15) 0.0201(15) 0.0098(14)
N3 0.0145(13) 0.0170(13) 0.0178(14) 0.0026(11) 0.0079(11) 0.0015(11)
N4 0.0292(17) 0.0195(14) 0.0304(17) 0.0009(13) 0.0152(14) -0.0050(13)
N5 0.0173(14) 0.0163(13) 0.0238(15) 0.0050(11) 0.0103(12) -0.0003(11)
N6 0.0126(13) 0.0186(13) 0.0169(13) 0.0052(11) 0.0071(11) -0.0005(11)
N7 0.0177(14) 0.0163(13) 0.0236(15) 0.0015(11) 0.0074(12) 0.0031(11)
N8 0.0150(13) 0.0148(12) 0.0182(14) 0.0008(11) 0.0078(11) 0.0002(11)
N9 0.0136(13) 0.0173(13) 0.0161(13) -0.0001(11) 0.0067(11) 0.0018(11)
N10 0.033(2) 0.039(2) 0.065(3) -0.033(2) 0.032(2) -0.0137(17)
N11 0.0209(15) 0.0250(15) 0.0376(19) -0.0165(14) 0.0196(14) -0.0084(13)
N12 0.0131(13) 0.0170(13) 0.0168(13) -0.0010(11) 0.0075(11) -0.0005(11)
O1 0.0125(11) 0.0197(11) 0.0168(11) 0.0043(9) 0.0070(9) 0.0015(9)
O2 0.0164(11) 0.0180(11) 0.0161(11) 0.0038(9) 0.0083(9) 0.0015(9)
O3 0.0153(11) 0.0158(10) 0.0152(11) -0.0012(9) 0.0080(9) -0.0008(9)
O4 0.0123(10) 0.0148(10) 0.0157(11) -0.0007(9) 0.0065(9) 0.0005(9)
Zr1 0.01041(15) 0.01353(14) 0.01241(15) 0.00162(12) 0.00594(11) 0.00063(12)

loop_
_atom_type_symbol
_atom_type_description
_atom_type_scat_dispersion_real
_atom_type_scat_dispersion_imag
_atom_type_scat_source
C C 0.0033 0.0016 'International Tables Vol C Tables 4.2.6.8 and 6.1.1.4'
H H 0.0000 0.0000 'International Tables Vol C Tables 4.2.6.8 and 6.1.1.4'
N N 0.0061 0.0033 'International Tables Vol C Tables 4.2.6.8 and 6.1.1.4'
O O 0.0106 0.0060 'International Tables Vol C Tables 4.2.6.8 and 6.1.1.4'
Zr Zr -2.9673 0.5597 'International Tables Vol C Tables 4.2.6.8 and 6.1.1.4'

loop_
_geom_angle_atom_site_label_1
_geom_angle_atom_site_label_2
_geom_angle_atom_site_label_3
_geom_angle
C2 C1 C6 116.9(3)
C2 C1 H1 121.5
C6 C1 H1 121.5
C1 C2 C3 121.8(4)
C1 C2 H2 119.1
C3 C2 H2 119.1
C4 C3 C2 122.2(4)
C4 C3 H3 118.9
C2 C3 H3 118.9
C3 C4 C5 116.5(4)
C3 C4 H4 121.7
C5 C4 H4 121.7
N1 C5 C4 129.2(4)
N1 C5 C6 109.2(4)
C4 C5 C6 121.6(4)
N3 C6 C1 131.4(3)
N3 C6 C5 107.7(3)
C1 C6 C5 120.9(3)
C12 C7 C8 121.4(3)
C12 C7 N2 121.0(3)
C8 C7 N2 117.2(3)
C9 C8 C7 121.0(4)
C9 C8 H8 119.5
C7 C8 H8 119.5
C8 C9 C10 117.9(3)
C8 C9 C13 121.1(4)
C10 C9 C13 121.0(4)
C11 C10 C9 121.6(3)
C11 C10 H10 119.2
C9 C10 H10 119.2
C10 C11 C12 121.4(3)
C10 C11 H11 119.3
C12 C11 H11 119.3
O1 C12 C7 124.1(3)
O1 C12 C11 119.2(3)
C7 C12 C11 116.7(3)
C9 C13 H13A 109.5
C9 C13 H13B 109.5
H13A C13 H13B 109.5
C9 C13 H13C 109.5
H13A C13 H13C 109.5
H13B C13 H13C 109.5
C15 C14 C19 116.3(3)
C15 C14 H14 121.8
C19 C14 H14 121.8
C14 C15 C16 122.2(4)
C14 C15 H15 118.9
C16 C15 H15 118.9
C17 C16 C15 121.9(4)
C17 C16 H16 119.1
C15 C16 H16 119.1
C16 C17 C18 116.8(4)
C16 C17 H17 121.6
C18 C17 H17 121.6
N4 C18 C19 109.2(3)
N4 C18 C17 129.5(4)
C19 C18 C17 121.3(4)
N6 C19 C18 107.9(3)
N6 C19 C14 130.6(3)
C18 C19 C14 121.5(3)
C25 C20 C21 121.6(3)
C25 C20 N5 120.5(3)
C21 C20 N5 117.5(3)
C22 C21 C20 121.1(4)
C22 C21 H21 119.5
C20 C21 H21 119.5
C21 C22 C23 118.1(4)
C21 C22 C26 121.0(4)
C23 C22 C26 120.9(4)
C24 C23 C22 121.1(4)
C24 C23 H23 119.4
C22 C23 H23 119.4
C23 C24 C25 121.6(4)
C23 C24 H24 119.2
C25 C24 H24 119.2
O2 C25 C20 124.5(3)
O2 C25 C24 119.1(3)
C20 C25 C24 116.4(3)
C22 C26 H26A 109.5
C22 C26 H26B 109.5
H26A C26 H26B 109.5
C22 C26 H26C 109.5
H26A C26 H26C 109.5
H26B C26 H26C 109.5
C28 C27 C32 117.0(3)
C28 C27 H27 121.5
C32 C27 H27 121.5
C27 C28 C29 121.4(3)
C27 C28 H28 119.3
C29 C28 H28 119.3
C30 C29 C28 122.5(3)
C30 C29 H29 118.8
C28 C29 H29 118.8
C29 C30 C31 116.4(3)
C29 C30 H30 121.8
C31 C30 H30 121.8
N7 C31 C32 109.1(3)
N7 C31 C30 129.4(3)
C32 C31 C30 121.5(3)
N9 C32 C27 130.6(3)
N9 C32 C31 108.2(3)
C27 C32 C31 121.2(3)
C34 C33 C38 121.4(3)
C34 C33 N8 117.5(3)
C38 C33 N8 120.6(3)
C35 C34 C33 121.6(3)
C35 C34 H34 119.2
C33 C34 H34 119.2
C34 C35 C36 117.5(3)
C34 C35 C39 120.4(4)
C36 C35 C39 122.1(4)
C37 C36 C35 121.7(3)
C37 C36 H36 119.1
C35 C36 H36 119.1
C36 C37 C38 121.7(3)
C36 C37 H37 119.2
C38 C37 H37 119.2
O3 C38 C37 119.5(3)
O3 C38 C33 124.4(3)
C37 C38 C33 116.1(3)
C35 C39 H39A 109.5
C35 C39 H39B 109.5
H39A C39 H39B 109.5
C35 C39 H39C 109.5
H39A C39 H39C 109.5
H39B C39 H39C 109.5
C41 C40 C45 117.1(3)
C41 C40 H40 121.5
C45 C40 H40 121.5
C40 C41 C42 122.1(4)
C40 C41 H41 119.0
C42 C41 H41 119.0
C43 C42 C41 121.7(4)
C43 C42 H42 119.2
C41 C42 H42 119.2
C42 C43 C44 117.1(4)
C42 C43 H43 121.4
C44 C43 H43 121.4
N10 C44 C43 129.6(4)
N10 C44 C45 109.2(4)
C43 C44 C45 121.1(4)
N12 C45 C40 131.2(3)
N12 C45 C44 107.7(3)
C40 C45 C44 120.8(3)
C47 C46 C51 121.1(3)
C47 C46 N11 118.1(3)
C51 C46 N11 120.5(3)
C48 C47 C46 121.5(4)
C48 C47 H47 119.2
C46 C47 H47 119.2
C49 C48 C47 117.7(3)
C49 C48 C52 120.7(4)
C47 C48 C52 121.6(4)
C48 C49 C50 121.5(3)
C48 C49 H49 119.3
C50 C49 H49 119.3
C49 C50 C51 121.8(3)
C49 C50 H50 119.1
C51 C50 H50 119.1
O4 C51 C46 124.0(3)
O4 C51 C50 119.7(3)
C46 C51 C50 116.3(3)
C48 C52 H52A 109.5
C48 C52 H52B 109.5
H52A C52 H52B 109.5
C48 C52 H52C 109.5
H52A C52 H52C 109.5
H52B C52 H52C 109.5
C58 C53 C54 121.2(12)
C58 C53 H53 119.4
C54 C53 H53 119.4
C55 C54 C53 110.4(17)
C55 C54 H54 124.8
C53 C54 H54 124.8
C54 C55 C56 123.4(14)
C54 C55 H55 118.3
C56 C55 H55 118.3
C57 C56 C55 124.7(12)
C57 C56 H56 117.7
C55 C56 H56 117.7
C56 C57 C58 117.0(11)
C56 C57 H57 121.5
C58 C57 H57 121.5
C53 C58 C57 123.3(11)
C53 C58 C59 118.7(11)
C57 C58 C59 118.0(13)
C58 C59 H59A 109.5
C58 C59 H59B 109.5
H59A C59 H59B 109.5
C58 C59 H59C 109.5
H59A C59 H59C 109.5
H59B C59 H59C 109.5
C65 C60 C61 120.6(7)
C65 C60 H60 119.7
C61 C60 H60 119.7
C62 C61 C60 120.1(7)
C62 C61 H61 120.0
C60 C61 H61 120.0
C61 C62 C63 119.4(7)
C61 C62 H62 120.3
C63 C62 H62 120.3
C62 C63 C64 121.3(7)
C62 C63 H63 119.3
C64 C63 H63 119.3
C65 C64 C63 120.1(7)
C65 C64 H64 119.9
C63 C64 H64 119.9
C64 C65 C60 118.5(7)
C64 C65 C66 120.1(11)
C60 C65 C66 121.3(11)
C65 C66 H66A 109.5
C65 C66 H66B 109.5
H66A C66 H66B 109.5
C65 C66 H66C 109.5
H66A C66 H66C 109.5
H66B C66 H66C 109.5
C68 C67 C72 120.9(4)
C68 C67 H67 119.5
C72 C67 H67 119.5
C67 C68 C69 120.5(4)
C67 C68 H68 119.7
C69 C68 H68 119.7
C70 C69 C68 119.3(4)
C70 C69 H69 120.3
C68 C69 H69 120.3
C71 C70 C69 119.9(4)
C71 C70 H70 120.1
C69 C70 H70 120.1
C70 C71 C72 121.6(4)
C70 C71 H71 119.2
C72 C71 H71 119.2
C67 C72 C71 117.7(3)
C67 C72 C73 121.6(3)
C71 C72 C73 120.6(3)
C72 C73 H73A 109.5
C72 C73 H73B 109.5
H73A C73 H73B 109.5
C72 C73 H73C 109.5
H73A C73 H73C 109.5
H73B C73 H73C 109.5
N2 N1 C5 103.4(3)
N1 N2 N3 115.8(3)
N1 N2 C7 119.8(3)
N3 N2 C7 124.2(3)
N2 N3 C6 103.8(3)
N2 N3 Zr1 128.8(2)
C6 N3 Zr1 127.4(2)
N5 N4 C18 103.6(3)
N4 N5 N6 115.8(3)
N4 N5 C20 119.8(3)
N6 N5 C20 123.1(3)
N5 N6 C19 103.5(3)
N5 N6 Zr1 128.1(2)
C19 N6 Zr1 127.9(2)
N8 N7 C31 103.3(3)
N7 N8 N9 116.1(3)
N7 N8 C33 119.7(3)
N9 N8 C33 123.4(3)
N8 N9 C32 103.3(3)
N8 N9 Zr1 129.5(2)
C32 N9 Zr1 127.2(2)
N11 N10 C44 103.2(3)
N10 N11 N12 116.1(3)
N10 N11 C46 119.0(3)
N12 N11 C46 124.1(3)
N11 N12 C45 103.7(3)
N11 N12 Zr1 129.6(2)
C45 N12 Zr1 125.9(2)
C12 O1 Zr1 142.9(2)
C25 O2 Zr1 143.2(2)
C38 O3 Zr1 141.3(2)
C51 O4 Zr1 144.2(2)
O4 Zr1 O1 140.07(9)
O4 Zr1 O2 95.96(9)
O1 Zr1 O2 97.21(9)
O4 Zr1 O3 97.87(9)
O1 Zr1 O3 95.75(9)
O2 Zr1 O3 140.07(9)
O4 Zr1 N9 72.67(9)
O1 Zr1 N9 147.20(9)
O2 Zr1 N9 76.48(9)
O3 Zr1 N9 72.32(9)
O4 Zr1 N3 75.95(9)
O1 Zr1 N3 72.35(9)
O2 Zr1 N3 146.49(10)
O3 Zr1 N3 73.41(9)
N9 Zr1 N3 129.00(10)
O4 Zr1 N6 146.12(9)
O1 Zr1 N6 73.70(9)
O2 Zr1 N6 71.45(9)
O3 Zr1 N6 76.33(9)
N9 Zr1 N6 73.80(9)
N3 Zr1 N6 131.24(9)
O4 Zr1 N12 72.15(9)
O1 Zr1 N12 76.75(9)
O2 Zr1 N12 71.35(9)
O3 Zr1 N12 148.56(9)
N9 Zr1 N12 128.67(9)
N3 Zr1 N12 75.24(9)
N6 Zr1 N12 128.29(9)

loop_
_geom_bond_atom_site_label_1
_geom_bond_atom_site_label_2
_geom_bond_distance
C1 C2 1.366(5)
C1 C6 1.409(5)
C1 H1 0.9500
C2 C3 1.431(6)
C2 H2 0.9500
C3 C4 1.361(7)
C3 H3 0.9500
C4 C5 1.410(6)
C4 H4 0.9500
C5 N1 1.350(5)
C5 C6 1.411(5)
C6 N3 1.354(5)
C7 C12 1.401(5)
C7 C8 1.401(5)
C7 N2 1.425(5)
C8 C9 1.380(5)
C8 H8 0.9500
C9 C10 1.395(6)
C9 C13 1.510(5)
C10 C11 1.377(5)
C10 H10 0.9500
C11 C12 1.406(5)
C11 H11 0.9500
C12 O1 1.327(4)
C13 H13A 0.9800
C13 H13B 0.9800
C13 H13C 0.9800
C14 C15 1.368(5)
C14 C19 1.409(5)
C14 H14 0.9500
C15 C16 1.423(6)
C15 H15 0.9500
C16 C17 1.361(6)
C16 H16 0.9500
C17 C18 1.409(5)
C17 H17 0.9500
C18 N4 1.350(5)
C18 C19 1.403(5)
C19 N6 1.359(4)
C20 C25 1.399(5)
C20 C21 1.403(5)
C20 N5 1.431(5)
C21 C22 1.381(6)
C21 H21 0.9500
C22 C23 1.399(6)
C22 C26 1.515(5)
C23 C24 1.384(5)
C23 H23 0.9500
C24 C25 1.415(5)
C24 H24 0.9500
C25 O2 1.323(4)
C26 H26A 0.9800
C26 H26B 0.9800
C26 H26C 0.9800
C27 C28 1.376(5)
C27 C32 1.406(5)
C27 H27 0.9500
C28 C29 1.425(5)
C28 H28 0.9500
C29 C30 1.366(5)
C29 H29 0.9500
C30 C31 1.414(5)
C30 H30 0.9500
C31 N7 1.353(5)
C31 C32 1.407(5)
C32 N9 1.358(4)
C33 C34 1.395(5)
C33 C38 1.409(5)
C33 N8 1.431(4)
C34 C35 1.380(5)
C34 H34 0.9500
C35 C36 1.393(5)
C35 C39 1.506(5)
C36 C37 1.380(5)
C36 H36 0.9500
C37 C38 1.408(5)
C37 H37 0.9500
C38 O3 1.328(4)
C39 H39A 0.9800
C39 H39B 0.9800
C39 H39C 0.9800
C40 C41 1.367(5)
C40 C45 1.405(5)
C40 H40 0.9500
C41 C42 1.411(6)
C41 H41 0.9500
C42 C43 1.367(6)
C42 H42 0.9500
C43 C44 1.405(6)
C43 H43 0.9500
C44 N10 1.348(5)
C44 C45 1.409(5)
C45 N12 1.358(5)
C46 C47 1.393(5)
C46 C51 1.396(5)
C46 N11 1.432(5)
C47 C48 1.380(6)
C47 H47 0.9500
C48 C49 1.378(6)
C48 C52 1.503(5)
C49 C50 1.378(5)
C49 H49 0.9500
C50 C51 1.403(5)
C50 H50 0.9500
C51 O4 1.324(4)
C52 H52A 0.9800
C52 H52B 0.9800
C52 H52C 0.9800
C53 C58 1.388(14)
C53 C54 1.531(19)
C53 H53 0.9500
C54 C55 1.405(17)
C54 H54 0.9500
C55 C56 1.453(13)
C55 H55 0.9500
C56 C57 1.277(12)
C56 H56 0.9500
C57 C58 1.405(11)
C57 H57 0.9500
C58 C59 1.423(17)
C59 H59A 0.9800
C59 H59B 0.9800
C59 H59C 0.9800
C60 C65 1.378(11)
C60 C61 1.387(12)
C60 H60 0.9500
C61 C62 1.338(10)
C61 H61 0.9500
C62 C63 1.360(10)
C62 H62 0.9500
C63 C64 1.373(10)
C63 H63 0.9500
C64 C65 1.355(10)
C64 H64 0.9500
C65 C66 1.438(12)
C66 H66A 0.9800
C66 H66B 0.9800
C66 H66C 0.9800
C67 C68 1.387(5)
C67 C72 1.392(5)
C67 H67 0.9500
C68 C69 1.388(6)
C68 H68 0.9500
C69 C70 1.387(6)
C69 H69 0.9500
C70 C71 1.383(5)
C70 H70 0.9500
C71 C72 1.398(5)
C71 H71 0.9500
C72 C73 1.496(5)
C73 H73A 0.9800
C73 H73B 0.9800
C73 H73C 0.9800
N1 N2 1.332(5)
N2 N3 1.344(4)
N3 Zr1 2.469(3)
N4 N5 1.326(4)
N5 N6 1.346(4)
N6 Zr1 2.470(3)
N7 N8 1.333(4)
N8 N9 1.344(4)
N9 Zr1 2.448(3)
N10 N11 1.334(5)
N11 N12 1.336(4)
N12 Zr1 2.478(3)
O1 Zr1 2.042(2)
O2 Zr1 2.045(2)
O3 Zr1 2.058(2)
O4 Zr1 2.034(2)

loop_
_geom_torsion_atom_site_label_1
_geom_torsion_atom_site_label_2
_geom_torsion_atom_site_label_3
_geom_torsion_atom_site_label_4
_geom_torsion
C6 C1 C2 C3 2.2(6)
C1 C2 C3 C4 0.0(9)
C2 C3 C4 C5 -2.6(10)
C3 C4 C5 N1 -175.4(6)
C3 C4 C5 C6 3.0(10)
C2 C1 C6 N3 177.8(4)
C2 C1 C6 C5 -1.8(6)
N1 C5 C6 N3 -1.8(6)
C4 C5 C6 N3 179.5(5)
N1 C5 C6 C1 177.9(4)
C4 C5 C6 C1 -0.8(8)
C12 C7 C8 C9 -0.7(7)
N2 C7 C8 C9 172.0(4)
C7 C8 C9 C10 0.5(6)
C7 C8 C9 C13 -179.4(4)
C8 C9 C10 C11 0.4(6)
C13 C9 C10 C11 -179.7(4)
C9 C10 C11 C12 -1.0(6)
C8 C7 C12 O1 178.9(4)
N2 C7 C12 O1 6.5(6)
C8 C7 C12 C11 0.1(6)
N2 C7 C12 C11 -172.4(4)
C10 C11 C12 O1 -178.1(3)
C10 C11 C12 C7 0.8(5)
C19 C14 C15 C16 -0.6(6)
C14 C15 C16 C17 1.6(7)
C15 C16 C17 C18 -0.7(6)
C16 C17 C18 N4 176.6(4)
C16 C17 C18 C19 -1.1(6)
N4 C18 C19 N6 1.7(4)
C17 C18 C19 N6 179.8(4)
N4 C18 C19 C14 -176.0(3)
C17 C18 C19 C14 2.0(6)
C15 C14 C19 N6 -178.3(4)
C15 C14 C19 C18 -1.1(5)
C25 C20 C21 C22 1.2(6)
N5 C20 C21 C22 -171.4(3)
C20 C21 C22 C23 1.7(6)
C20 C21 C22 C26 -179.0(3)
C21 C22 C23 C24 -2.5(6)
C26 C22 C23 C24 178.2(4)
C22 C23 C24 C25 0.4(6)
C21 C20 C25 O2 177.3(3)
N5 C20 C25 O2 -10.3(5)
C21 C20 C25 C24 -3.3(5)
N5 C20 C25 C24 169.1(3)
C23 C24 C25 O2 -178.0(3)
C23 C24 C25 C20 2.5(5)
C32 C27 C28 C29 -1.0(6)
C27 C28 C29 C30 0.1(6)
C28 C29 C30 C31 1.2(6)
C29 C30 C31 N7 175.0(4)
C29 C30 C31 C32 -1.7(5)
C28 C27 C32 N9 -176.4(4)
C28 C27 C32 C31 0.5(5)
N7 C31 C32 N9 1.1(4)
C30 C31 C32 N9 178.4(3)
N7 C31 C32 C27 -176.4(3)
C30 C31 C32 C27 0.8(5)
C38 C33 C34 C35 1.3(5)
N8 C33 C34 C35 -170.8(3)
C33 C34 C35 C36 -0.4(6)
C33 C34 C35 C39 177.0(3)
C34 C35 C36 C37 -0.3(6)
C39 C35 C36 C37 -177.7(4)
C35 C36 C37 C38 0.2(6)
C36 C37 C38 O3 179.7(3)
C36 C37 C38 C33 0.6(5)
C34 C33 C38 O3 179.6(3)
N8 C33 C38 O3 -8.6(5)
C34 C33 C38 C37 -1.3(5)
N8 C33 C38 C37 170.5(3)
C45 C40 C41 C42 -2.1(6)
C40 C41 C42 C43 -2.1(8)
C41 C42 C43 C44 3.6(9)
C42 C43 C44 N10 -177.8(6)
C42 C43 C44 C45 -1.2(8)
C41 C40 C45 N12 177.6(4)
C41 C40 C45 C44 4.5(5)
N10 C44 C45 N12 -0.3(5)
C43 C44 C45 N12 -177.5(5)
N10 C44 C45 C40 174.3(4)
C43 C44 C45 C40 -2.9(7)
C51 C46 C47 C48 0.5(7)
N11 C46 C47 C48 173.9(4)
C46 C47 C48 C49 -2.0(7)
C46 C47 C48 C52 179.3(4)
C47 C48 C49 C50 1.5(6)
C52 C48 C49 C50 -179.7(4)
C48 C49 C50 C51 0.5(6)
C47 C46 C51 O4 179.7(4)
N11 C46 C51 O4 6.4(6)
C47 C46 C51 C50 1.5(6)
N11 C46 C51 C50 -171.8(3)
C49 C50 C51 O4 179.7(3)
C49 C50 C51 C46 -2.0(5)
C58 C53 C54 C55 -0.2(11)
C53 C54 C55 C56 0.6(11)
C54 C55 C56 C57 1.0(12)
C55 C56 C57 C58 -2.9(11)
C54 C53 C58 C57 -1.7(11)
C54 C53 C58 C59 179.8(8)
C56 C57 C58 C53 3.2(11)
C56 C57 C58 C59 -178.3(8)
C65 C60 C61 C62 2.7(13)
C60 C61 C62 C63 -2.8(12)
C61 C62 C63 C64 1.0(12)
C62 C63 C64 C65 0.8(12)
C63 C64 C65 C60 -0.9(11)
C63 C64 C65 C66 175.2(9)
C61 C60 C65 C64 -0.9(12)
C61 C60 C65 C66 -176.9(9)
C72 C67 C68 C69 0.6(6)
C67 C68 C69 C70 -0.4(6)
C68 C69 C70 C71 -0.5(5)
C69 C70 C71 C72 1.1(5)
C68 C67 C72 C71 0.0(5)
C68 C67 C72 C73 -179.2(3)
C70 C71 C72 C67 -0.9(5)
C70 C71 C72 C73 178.4(3)
C4 C5 N1 N2 178.4(6)
C6 C5 N1 N2 -0.2(6)
C5 N1 N2 N3 2.2(6)
C5 N1 N2 C7 -171.9(4)
C12 C7 N2 N1 165.3(4)
C8 C7 N2 N1 -7.5(6)
C12 C7 N2 N3 -8.3(6)
C8 C7 N2 N3 178.9(4)
N1 N2 N3 C6 -3.3(5)
C7 N2 N3 C6 170.5(4)
N1 N2 N3 Zr1 175.9(3)
C7 N2 N3 Zr1 -10.2(6)
C1 C6 N3 N2 -176.7(4)
C5 C6 N3 N2 2.9(4)
C1 C6 N3 Zr1 4.0(6)
C5 C6 N3 Zr1 -176.3(3)
C19 C18 N4 N5 -0.7(4)
C17 C18 N4 N5 -178.5(4)
C18 N4 N5 N6 -0.6(4)
C18 N4 N5 C20 167.3(3)
C25 C20 N5 N4 -163.5(3)
C21 C20 N5 N4 9.3(5)
C25 C20 N5 N6 3.5(5)
C21 C20 N5 N6 176.3(3)
N4 N5 N6 C19 1.7(4)
C20 N5 N6 C19 -165.8(3)
N4 N5 N6 Zr1 -170.4(2)
C20 N5 N6 Zr1 22.1(4)
C18 C19 N6 N5 -2.0(4)
C14 C19 N6 N5 175.5(4)
C18 C19 N6 Zr1 170.1(2)
C14 C19 N6 Zr1 -12.4(5)
C32 C31 N7 N8 -0.1(4)
C30 C31 N7 N8 -177.0(4)
C31 N7 N8 N9 -1.1(4)
C31 N7 N8 C33 169.0(3)
C34 C33 N8 N7 12.1(5)
C38 C33 N8 N7 -160.0(3)
C34 C33 N8 N9 -178.6(3)
C38 C33 N8 N9 9.3(5)
N7 N8 N9 C32 1.8(4)
C33 N8 N9 C32 -167.9(3)
N7 N8 N9 Zr1 -177.3(2)
C33 N8 N9 Zr1 13.1(4)
C27 C32 N9 N8 175.6(4)
C31 C32 N9 N8 -1.6(4)
C27 C32 N9 Zr1 -5.4(5)
C31 C32 N9 Zr1 177.4(2)
C43 C44 N10 N11 178.4(6)
C45 C44 N10 N11 1.4(5)
C44 N10 N11 N12 -2.2(5)
C44 N10 N11 C46 -172.6(4)
C47 C46 N11 N10 -19.0(6)
C51 C46 N11 N10 154.5(4)
C47 C46 N11 N12 171.5(4)
C51 C46 N11 N12 -15.1(6)
N10 N11 N12 C45 2.1(5)
C46 N11 N12 C45 171.9(4)
N10 N11 N12 Zr1 -167.6(3)
C46 N11 N12 Zr1 2.2(5)
C40 C45 N12 N11 -174.8(4)
C44 C45 N12 N11 -1.0(4)
C40 C45 N12 Zr1 -4.6(5)
C44 C45 N12 Zr1 169.2(3)
C7 C12 O1 Zr1 23.6(6)
C11 C12 O1 Zr1 -157.5(3)
C20 C25 O2 Zr1 -18.7(6)
C24 C25 O2 Zr1 161.9(3)
C37 C38 O3 Zr1 157.0(3)
C33 C38 O3 Zr1 -24.0(5)
C46 C51 O4 Zr1 24.6(6)
C50 C51 O4 Zr1 -157.3(3)
C51 O4 Zr1 O1 12.8(4)
C51 O4 Zr1 O2 -96.0(4)
C51 O4 Zr1 O3 121.6(4)
C51 O4 Zr1 N9 -169.8(4)
C51 O4 Zr1 N3 51.0(4)
C51 O4 Zr1 N6 -161.2(3)
C51 O4 Zr1 N12 -27.8(4)
C12 O1 Zr1 O4 9.0(4)
C12 O1 Zr1 O2 117.3(4)
C12 O1 Zr1 O3 -100.6(4)
C12 O1 Zr1 N9 -166.5(3)
C12 O1 Zr1 N3 -30.0(4)
C12 O1 Zr1 N6 -174.5(4)
C12 O1 Zr1 N12 48.4(4)
C25 O2 Zr1 O4 -117.2(4)
C25 O2 Zr1 O1 100.6(4)
C25 O2 Zr1 O3 -7.4(4)
C25 O2 Zr1 N9 -46.7(3)
C25 O2 Zr1 N3 169.3(3)
C25 O2 Zr1 N6 30.5(3)
C25 O2 Zr1 N12 173.9(4)
C38 O3 Zr1 O4 101.3(3)
C38 O3 Zr1 O1 -116.3(3)
C38 O3 Zr1 O2 -7.8(4)
C38 O3 Zr1 N9 32.4(3)
C38 O3 Zr1 N3 174.1(3)
C38 O3 Zr1 N6 -44.6(3)
C38 O3 Zr1 N12 169.8(3)
N8 N9 Zr1 O4 -129.3(3)
C32 N9 Zr1 O4 51.8(3)
N8 N9 Zr1 O1 47.6(4)
C32 N9 Zr1 O1 -131.2(3)
N8 N9 Zr1 O2 129.9(3)
C32 N9 Zr1 O2 -48.9(3)
N8 N9 Zr1 O3 -24.9(3)
C32 N9 Zr1 O3 156.3(3)
N8 N9 Zr1 N3 -74.8(3)
C32 N9 Zr1 N3 106.4(3)
N8 N9 Zr1 N6 55.6(3)
C32 N9 Zr1 N6 -123.2(3)
N8 N9 Zr1 N12 -178.0(2)
C32 N9 Zr1 N12 3.2(3)
N2 N3 Zr1 O4 -134.5(3)
C6 N3 Zr1 O4 44.6(3)
N2 N3 Zr1 O1 20.9(3)
C6 N3 Zr1 O1 -160.0(3)
N2 N3 Zr1 O2 -55.1(4)
C6 N3 Zr1 O2 124.0(3)
N2 N3 Zr1 O3 122.7(3)
C6 N3 Zr1 O3 -58.2(3)
N2 N3 Zr1 N9 172.2(3)
C6 N3 Zr1 N9 -8.7(3)
N2 N3 Zr1 N6 68.8(3)
C6 N3 Zr1 N6 -112.1(3)
N2 N3 Zr1 N12 -59.6(3)
C6 N3 Zr1 N12 119.5(3)
N5 N6 Zr1 O4 42.9(4)
C19 N6 Zr1 O4 -127.4(3)
N5 N6 Zr1 O1 -133.1(3)
C19 N6 Zr1 O1 56.6(3)
N5 N6 Zr1 O2 -29.5(3)
C19 N6 Zr1 O2 160.3(3)
N5 N6 Zr1 O3 126.6(3)
C19 N6 Zr1 O3 -43.7(3)
N5 N6 Zr1 N9 51.3(3)
C19 N6 Zr1 N9 -118.9(3)
N5 N6 Zr1 N3 179.4(2)
C19 N6 Zr1 N3 9.2(3)
N5 N6 Zr1 N12 -75.5(3)
C19 N6 Zr1 N12 114.3(3)
N11 N12 Zr1 O4 12.0(3)
C45 N12 Zr1 O4 -155.6(3)
N11 N12 Zr1 O1 -142.6(3)
C45 N12 Zr1 O1 49.8(3)
N11 N12 Zr1 O2 114.9(3)
C45 N12 Zr1 O2 -52.7(3)
N11 N12 Zr1 O3 -63.4(4)
C45 N12 Zr1 O3 128.9(3)
N11 N12 Zr1 N9 60.8(3)
C45 N12 Zr1 N9 -106.8(3)
N11 N12 Zr1 N3 -67.7(3)
C45 N12 Zr1 N3 124.7(3)
N11 N12 Zr1 N6 161.0(3)
C45 N12 Zr1 N6 -6.6(3)
